data_7227605
loop_
_publ_author_name
'Kurzep, Piotr'
'Sk\'orka, \/Lukasz'
'Zagorska, Malgorzata'
'Gu\'nka, Piotr A.'
'Banasiewicz, Marzena'
'Kozankiewicz, Boles\/law'
'Kulszewicz-Bajer, Irena'

_publ_section_title
;
 New quinacridone derivatives with \p-extended conjugation in central core
;
_journal_issue 14
_journal_name_full 'RSC Adv.'
_journal_page_first 8627
_journal_paper_doi 10.1039/C6RA28567H
_journal_volume 7
_journal_year 2017
_chemical_formula_moiety 'C40 H46 N2 O2'
_chemical_formula_sum 'C40 H46 N2 O2'
_chemical_formula_weight 586.79
_space_group_crystal_system monoclinic
_space_group_IT_number 14
_space_group_name_Hall '-P 2ybc'
_space_group_name_H-M_alt 'P 1 21/c 1'
_symmetry_space_group_name_Hall '-P 2ybc'
_symmetry_space_group_name_H-M 'P 1 21/c 1'
_atom_sites_solution_hydrogens geom
_atom_sites_solution_primary direct
_audit_creation_date 2016-11-08
_audit_creation_method
;
Olex2 1.2
(compiled Sep  9 2016 16:03:45 for OlexSys, GUI svn.r5227)
;
_audit_update_record
;
2016-11-08 deposited with the CCDC.
2017-01-23 downloaded from the CCDC.
;
_cell_angle_alpha 90
_cell_angle_beta 109.439(4)
_cell_angle_gamma 90
_cell_formula_units_Z 2
_cell_length_a 12.6799(5)
_cell_length_b 8.8317(3)
_cell_length_c 15.5666(6)
_cell_measurement_reflns_used 7951
_cell_measurement_temperature 293(2)
_cell_measurement_theta_max 66.6530
_cell_measurement_theta_min 5.8170
_cell_volume 1643.86(11)
_computing_cell_refinement 'CrysAlisPro 1.171.38.43 (Rigaku OD, 2015)'
_computing_data_collection 'CrysAlisPro 1.171.38.43 (Rigaku OD, 2015)'
_computing_data_reduction 'CrysAlisPro 1.171.38.43 (Rigaku OD, 2015)'
_computing_molecular_graphics 'Olex2 (Dolomanov et al., 2009)'
_computing_publication_material 'Olex2 (Dolomanov et al., 2009)'
_computing_structure_refinement 'ShelXL (Sheldrick, 2015)'
_computing_structure_solution 'ShelXT (Sheldrick, 2015)'
_diffrn_ambient_temperature 293.15
_diffrn_detector 'CCD plate'
_diffrn_detector_area_resol_mean 10.3347
_diffrn_detector_type Atlas
_diffrn_measured_fraction_theta_full 0.995
_diffrn_measured_fraction_theta_max 0.995
_diffrn_measurement_details
;
List of Runs (angles in degrees, time in seconds):

  # Type    Start    End  Width  t~exp~   \w     \q     \k     \f   Frames
#--------------------------------------------------------------------------
  1  \w    -87.00 -19.00   1.00    4.00    --  -41.26 125.00 -30.00   68
  2  \w    -33.00  58.00   1.00    4.00    --   41.26 -38.00  90.00   91
  3  \w     19.00 113.00   1.00    4.00    --   41.26  38.00  60.00   94
  4  \w    -27.00  50.00   1.00    4.00    --   41.26 -57.00-120.00   77
  5  \w     58.00  84.00   1.00   70.00    --   93.50-125.00  90.00   26
  6  \w     44.00  70.00   1.00   70.00    --   93.50 -61.00-120.00   26
  7  \w     66.00 170.00   1.00   70.00    --   93.50  30.00  60.00  104
  8  \w     64.00  90.00   1.00   70.00    --   93.50 -61.00  60.00   26
  9  \w     24.00  56.00   1.00   70.00    --   93.50 -94.00-120.00   32
 10  \w     32.00  83.00   1.00   70.00    --   93.50 -94.00  90.00   51
 11  \w     86.00 112.00   1.00   70.00    --   93.50  61.00-150.00   26
 12  \w     17.00 118.00   1.00   70.00    --   93.50 -30.00-150.00  101
 13  \w     81.00 125.00   1.00   70.00    --   93.50  61.00 -90.00   44
 14  \w    128.00 154.00   1.00   70.00    --   93.50  61.00 -90.00   26
 15  \w    102.00 146.00   1.00   70.00    --   93.50   0.00-180.00   44
 16  \w     32.00  58.00   1.00   70.00    --   93.50   0.00-180.00   26
 17  \w    112.00 172.00   1.00  100.00    --   93.50  77.00 -60.00   60
 18  \w     54.00  94.00   1.00  100.00    --   93.50-125.00   0.00   40
 19  \w     45.00  82.00   1.00  100.00    --   93.50 -94.00 -60.00   37
 20  \w     60.00 109.00   1.00  100.00    --   93.50  77.00 -90.00   49
 21  \w     37.00  63.00   1.00  100.00    --   93.50-125.00 -30.00   26
 22  \w     67.00 165.00   1.00  100.00    --   93.50  45.00  90.00   98
 23  \w      9.00  74.00   1.00  100.00    --   93.50 -93.00-102.09   65
 24  \w    121.00 168.00   1.00  100.00    --   93.50  61.00-150.00   47
 25  \w     18.00  44.00   1.00  100.00    --   93.50 -77.00 150.00   26
 26  \w     57.00 127.00   1.00  100.00    --   93.50 -77.00 150.00   70
 27  \w    101.00 151.00   1.00  100.00    --   93.50  45.00-180.00   50
 28  \w     90.00 116.00   1.00  100.00    --   93.50 -45.00-120.00   26
 29  \w     64.00 103.00   1.00  100.00    --   93.50  30.00   0.00   39
 30  \w    111.00 171.00   1.00  100.00    --   93.50  30.00   0.00   60
 31  \w     69.00 103.00   1.00  100.00    --   93.50  77.00 -60.00   34
 32  \w     80.00 114.00   1.00  100.00    --   93.50 -61.00-120.00   34
 33  \w    117.00 143.00   1.00  100.00    --   93.50  30.00-120.00   26
 34  \w     79.00 105.00   1.00  100.00    --   93.50  77.00  60.00   26
 35  \w     85.00 111.00   1.00  100.00    --   93.50  61.00  90.00   26
 36  \w     64.00 137.00   1.00  100.00    --   93.50  61.00-120.00   73
 37  \w     90.00 116.00   1.00  100.00    --   93.50 -89.00-148.31   26
 38  \w   -120.00  -8.00   1.00    7.50    --  -41.26 -77.00-180.00  112
 39  \w   -120.00  -8.00   1.00    7.50    --  -41.26 -77.00   0.00  112
 40  \w      8.00 120.00   1.00    7.50    --   41.26  77.00-180.00  112
 41  \w      8.00 120.00   1.00    7.50    --   41.26  77.00 -30.00  112
 42  \w     12.00 115.00   1.00    7.50    --   41.26  57.00 -60.00  103
 43  \w      8.00 120.00   1.00    7.50    --   41.26  77.00  90.00  112
 44  \w     60.00 159.00   1.00  100.00    --   93.50  77.00 150.00   99
;
_diffrn_measurement_device 'four-circle diffractometer'
_diffrn_measurement_device_type 'Xcalibur, Atlas, Gemini ultra'
_diffrn_measurement_method '\w scans'
_diffrn_orient_matrix_type 'CrysAlisPro convention (1999,Acta A55,543-557)'
_diffrn_orient_matrix_UB_11 -0.0491995000
_diffrn_orient_matrix_UB_12 -0.0134929000
_diffrn_orient_matrix_UB_13 0.0778242000
_diffrn_orient_matrix_UB_21 0.0544691000
_diffrn_orient_matrix_UB_22 0.1520198000
_diffrn_orient_matrix_UB_23 0.0393384000
_diffrn_orient_matrix_UB_31 -0.1058499000
_diffrn_orient_matrix_UB_32 0.0845037000
_diffrn_orient_matrix_UB_33 -0.0584140000
_diffrn_radiation_monochromator mirror
_diffrn_radiation_probe x-ray
_diffrn_radiation_type CuK\a
_diffrn_radiation_wavelength 1.54184
_diffrn_reflns_av_R_equivalents 0.0980
_diffrn_reflns_av_unetI/netI 0.0342
_diffrn_reflns_Laue_measured_fraction_full 0.995
_diffrn_reflns_Laue_measured_fraction_max 0.995
_diffrn_reflns_limit_h_max 14
_diffrn_reflns_limit_h_min -15
_diffrn_reflns_limit_k_max 10
_diffrn_reflns_limit_k_min -10
_diffrn_reflns_limit_l_max 18
_diffrn_reflns_limit_l_min -18
_diffrn_reflns_number 24321
_diffrn_reflns_point_group_measured_fraction_full 0.995
_diffrn_reflns_point_group_measured_fraction_max 0.995
_diffrn_reflns_theta_full 67.240
_diffrn_reflns_theta_max 67.240
_diffrn_reflns_theta_min 3.697
_diffrn_source 'fine-focus sealed X-ray tube'
_diffrn_source_type 'Enhance Ultra (Cu) X-ray Source'
_exptl_absorpt_coefficient_mu 0.557
_exptl_absorpt_correction_T_max 0.954
_exptl_absorpt_correction_T_min 0.760
_exptl_absorpt_correction_type gaussian
_exptl_absorpt_process_details
;
CrysAlisPro 1.171.38.43 (Rigaku Oxford Diffraction, 2015)
Numerical absorption correction based on gaussian integration over
a multifaceted crystal model
Empirical absorption correction using spherical harmonics,
 implemented in SCALE3 ABSPACK scaling algorithm.
;
_exptl_crystal_colour orange
_exptl_crystal_colour_primary orange
_exptl_crystal_density_diffrn 1.185
_exptl_crystal_description needle
_exptl_crystal_F_000 632
_exptl_crystal_preparation ', Luminescent'
_exptl_crystal_recrystallization_method 'Re-crystallisation from solvent: dichloromethane'
_exptl_crystal_size_max 0.888
_exptl_crystal_size_mid 0.202
_exptl_crystal_size_min 0.098
_refine_diff_density_max 0.258
_refine_diff_density_min -0.240
_refine_diff_density_rms 0.039
_refine_ls_extinction_coef 0.0042(7)
_refine_ls_extinction_expression Fc^*^=kFc[1+0.001xFc^2^\l^3^/sin(2\q)]^-1/4^
_refine_ls_extinction_method 'SHELXL-2014/7 (Sheldrick 2014'
_refine_ls_goodness_of_fit_ref 1.072
_refine_ls_hydrogen_treatment constr
_refine_ls_matrix_type full
_refine_ls_number_parameters 215
_refine_ls_number_reflns 2939
_refine_ls_number_restraints 0
_refine_ls_restrained_S_all 1.072
_refine_ls_R_factor_all 0.0677
_refine_ls_R_factor_gt 0.0559
_refine_ls_shift/su_max 0.000
_refine_ls_shift/su_mean 0.000
_refine_ls_structure_factor_coef Fsqd
_refine_ls_weighting_details 'w=1/[\s^2^(Fo^2^)+(0.0917P)^2^+0.2328P] where P=(Fo^2^+2Fc^2^)/3'
_refine_ls_weighting_scheme calc
_refine_ls_wR_factor_gt 0.1639
_refine_ls_wR_factor_ref 0.1781
_reflns_Friedel_coverage 0.000
_reflns_number_gt 2278
_reflns_number_total 2939
_reflns_threshold_expression 'I > 2\s(I)'
_cod_data_source_file c6ra28567h2.cif
_cod_data_source_block pg99a
_cod_original_cell_volume 1643.85(11)
_cod_database_code 7227605
_shelx_space_group_comment
;
The symmetry employed for this shelxl refinement is uniquely defined
by the following loop, which should always be used as a source of
symmetry information in preference to the above space-group names.
They are only intended as comments.
;

loop_
_space_group_symop_operation_xyz
'x, y, z'
'-x, y+1/2, -z+1/2'
'-x, -y, -z'
'x, -y-1/2, z-1/2'

loop_
_atom_site_label
_atom_site_type_symbol
_atom_site_fract_x
_atom_site_fract_y
_atom_site_fract_z
_atom_site_U_iso_or_equiv
_atom_site_adp_type
_atom_site_occupancy
_atom_site_site_symmetry_order
_atom_site_calc_flag
_atom_site_refinement_flags_posn
_atom_site_refinement_flags_occupancy
_atom_site_disorder_assembly
_atom_site_disorder_group
O1 O 0.02579(14) 0.29947(14) -0.15422(9) 0.0788(5) Uani 1 1 d . . . .
N1 N 0.13640(13) 0.37971(16) 0.12032(10) 0.0615(4) Uani 1 1 d . . . .
C1 C -0.00511(14) -0.05346(18) 0.03226(10) 0.0524(4) Uani 1 1 d . . . .
C2 C 0.03246(17) -0.0066(2) 0.12481(11) 0.0645(5) Uani 1 1 d . . . .
H2 H 0.0270 -0.0741 0.1690 0.077 Uiso 1 1 calc R . . .
C3 C 0.07579(18) 0.1319(2) 0.15108(12) 0.0683(5) Uani 1 1 d . . . .
H3 H 0.0977 0.1574 0.2125 0.082 Uiso 1 1 calc R . . .
C4 C 0.08909(15) 0.23996(19) 0.08818(11) 0.0566(4) Uani 1 1 d . . . .
C5 C 0.05319(14) 0.20141(18) -0.00457(10) 0.0527(4) Uani 1 1 d . . . .
C6 C 0.06363(16) 0.31441(18) -0.07002(12) 0.0591(4) Uani 1 1 d . . . .
C7 C 0.12427(16) 0.45278(19) -0.03164(13) 0.0613(5) Uani 1 1 d . . . .
C8 C 0.15982(15) 0.4825(2) 0.06188(13) 0.0629(5) Uani 1 1 d . . . .
C9 C 0.21831(19) 0.6185(2) 0.09402(17) 0.0806(6) Uani 1 1 d . . . .
H9 H 0.2443 0.6396 0.1561 0.097 Uiso 1 1 calc R . . .
C10 C 0.2366(2) 0.7194(3) 0.0336(2) 0.0932(7) Uani 1 1 d . . . .
H10 H 0.2745 0.8091 0.0554 0.112 Uiso 1 1 calc R . . .
C11 C 0.2002(2) 0.6910(3) -0.05910(19) 0.0907(7) Uani 1 1 d . . . .
H11 H 0.2132 0.7609 -0.0991 0.109 Uiso 1 1 calc R . . .
C12 C 0.14491(19) 0.5593(2) -0.09101(16) 0.0762(6) Uani 1 1 d . . . .
H12 H 0.1204 0.5397 -0.1533 0.091 Uiso 1 1 calc R . . .
C13 C 0.16061(16) 0.4188(2) 0.21744(12) 0.0647(5) Uani 1 1 d . . . .
H13A H 0.1035 0.3744 0.2384 0.078 Uiso 1 1 calc R . . .
H13B H 0.1567 0.5279 0.2231 0.078 Uiso 1 1 calc R . . .
C14 C 0.27347(17) 0.3651(3) 0.27773(15) 0.0762(6) Uani 1 1 d . . . .
H14A H 0.3310 0.4182 0.2614 0.091 Uiso 1 1 calc R . . .
H14B H 0.2807 0.2579 0.2672 0.091 Uiso 1 1 calc R . . .
C15 C 0.29191(19) 0.3903(3) 0.37824(15) 0.0846(6) Uani 1 1 d . . . .
H15A H 0.3076 0.4968 0.3921 0.101 Uiso 1 1 calc R . . .
H15B H 0.2233 0.3662 0.3899 0.101 Uiso 1 1 calc R . . .
C16 C 0.3847(2) 0.2990(3) 0.44080(19) 0.1052(8) Uani 1 1 d . . . .
H16A H 0.3696 0.1931 0.4249 0.126 Uiso 1 1 calc R . . .
H16B H 0.4531 0.3252 0.4293 0.126 Uiso 1 1 calc R . . .
C17 C 0.4053(3) 0.3149(5) 0.5387(2) 0.1404(14) Uani 1 1 d . . . .
H17A H 0.3376 0.2963 0.5531 0.168 Uiso 0.504(10) 1 calc R P A 1
H17B H 0.4331 0.4152 0.5598 0.168 Uiso 0.504(10) 1 calc R P A 1
H17C H 0.3998 0.4232 0.5467 0.168 Uiso 0.496(10) 1 calc R P A 2
H17D H 0.3385 0.2724 0.5465 0.168 Uiso 0.496(10) 1 calc R P A 2
C18 C 0.5009(6) 0.1842(7) 0.5847(4) 0.101(2) Uani 0.504(10) 1 d . P A 1
H18A H 0.4694 0.0842 0.5674 0.121 Uiso 0.504(10) 1 calc R P A 1
H18B H 0.5637 0.1964 0.5630 0.121 Uiso 0.504(10) 1 calc R P A 1
C19 C 0.5400(5) 0.2007(7) 0.6879(4) 0.102(2) Uani 0.504(10) 1 d . P A 1
H19A H 0.5727 0.3001 0.7056 0.122 Uiso 0.504(10) 1 calc R P A 1
H19B H 0.4772 0.1895 0.7099 0.122 Uiso 0.504(10) 1 calc R P A 1
C20 C 0.6260(12) 0.0793(11) 0.7284(6) 0.118(3) Uani 0.504(10) 1 d . P A 1
H20A H 0.6414 0.0749 0.7931 0.177 Uiso 0.504(10) 1 calc GR P A 1
H20B H 0.6935 0.1025 0.7161 0.177 Uiso 0.504(10) 1 calc GR P A 1
H20C H 0.5976 -0.0168 0.7018 0.177 Uiso 0.504(10) 1 calc GR P A 1
C18A C 0.4912(9) 0.2700(14) 0.6185(8) 0.164(4) Uiso 0.496(10) 1 d . P A 2
H18C H 0.5622 0.3067 0.6159 0.197 Uiso 0.496(10) 1 calc R P A 2
H18D H 0.4787 0.3166 0.6707 0.197 Uiso 0.496(10) 1 calc R P A 2
C19A C 0.4969(10) 0.1284(14) 0.6295(9) 0.165(4) Uiso 0.496(10) 1 d . P A 2
H19C H 0.5171 0.0832 0.5803 0.198 Uiso 0.496(10) 1 calc R P A 2
H19D H 0.4234 0.0909 0.6249 0.198 Uiso 0.496(10) 1 calc R P A 2
C20A C 0.5840(14) 0.073(3) 0.7239(13) 0.188(9) Uiso 0.496(10) 1 d . P A 2
H20D H 0.5603 -0.0223 0.7404 0.282 Uiso 0.496(10) 1 calc GR P A 2
H20E H 0.5878 0.1467 0.7703 0.282 Uiso 0.496(10) 1 calc GR P A 2
H20F H 0.6565 0.0622 0.7178 0.282 Uiso 0.496(10) 1 calc GR P A 2

loop_
_atom_site_aniso_label
_atom_site_aniso_U_11
_atom_site_aniso_U_22
_atom_site_aniso_U_33
_atom_site_aniso_U_23
_atom_site_aniso_U_13
_atom_site_aniso_U_12
O1 0.1374(12) 0.0537(7) 0.0565(8) 0.0087(5) 0.0472(8) -0.0018(7)
N1 0.0834(9) 0.0499(8) 0.0589(8) -0.0037(6) 0.0340(7) -0.0037(7)
C1 0.0728(10) 0.0453(8) 0.0482(8) 0.0038(6) 0.0324(7) 0.0050(7)
C2 0.0978(13) 0.0544(10) 0.0487(9) 0.0052(7) 0.0343(8) -0.0056(9)
C3 0.1045(14) 0.0595(11) 0.0476(9) -0.0009(8) 0.0341(9) -0.0102(9)
C4 0.0758(10) 0.0475(9) 0.0541(9) 0.0001(7) 0.0321(8) 0.0016(7)
C5 0.0723(9) 0.0433(8) 0.0521(9) 0.0042(6) 0.0334(7) 0.0054(7)
C6 0.0842(11) 0.0463(9) 0.0594(10) 0.0053(7) 0.0405(8) 0.0083(8)
C7 0.0783(11) 0.0481(9) 0.0712(11) 0.0046(8) 0.0430(9) 0.0042(8)
C8 0.0757(11) 0.0478(9) 0.0754(12) 0.0017(8) 0.0389(9) 0.0004(8)
C9 0.0941(14) 0.0617(12) 0.0928(14) -0.0066(10) 0.0402(11) -0.0142(10)
C10 0.1113(17) 0.0629(13) 0.118(2) -0.0026(12) 0.0547(15) -0.0241(12)
C11 0.1195(18) 0.0629(13) 0.1096(18) 0.0101(12) 0.0648(15) -0.0147(12)
C12 0.1026(14) 0.0564(11) 0.0876(14) 0.0114(9) 0.0557(12) -0.0003(10)
C13 0.0822(11) 0.0546(10) 0.0631(10) -0.0095(8) 0.0320(9) -0.0022(8)
C14 0.0825(12) 0.0690(12) 0.0804(13) -0.0070(10) 0.0316(10) 0.0026(10)
C15 0.0811(13) 0.0924(16) 0.0761(13) -0.0095(11) 0.0205(10) -0.0042(11)
C16 0.0972(16) 0.107(2) 0.0993(19) 0.0102(15) 0.0170(14) 0.0025(14)
C17 0.117(2) 0.181(4) 0.094(2) 0.025(2) -0.0046(17) -0.032(2)
C18 0.148(5) 0.080(4) 0.080(3) -0.006(3) 0.044(3) 0.010(3)
C19 0.110(4) 0.101(4) 0.077(4) 0.007(3) 0.008(3) -0.006(3)
C20 0.142(8) 0.092(5) 0.104(5) 0.017(3) 0.022(5) 0.022(5)

loop_
_atom_type_symbol
_atom_type_description
_atom_type_scat_dispersion_real
_atom_type_scat_dispersion_imag
_atom_type_scat_source
C C 0.0181 0.0091 'International Tables Vol C Tables 4.2.6.8 and 6.1.1.4'
H H 0.0000 0.0000 'International Tables Vol C Tables 4.2.6.8 and 6.1.1.4'
N N 0.0311 0.0180 'International Tables Vol C Tables 4.2.6.8 and 6.1.1.4'
O O 0.0492 0.0322 'International Tables Vol C Tables 4.2.6.8 and 6.1.1.4'

loop_
_exptl_crystal_face_index_h
_exptl_crystal_face_index_k
_exptl_crystal_face_index_l
_exptl_crystal_face_perp_dist
1 0 0 0.0486
0 1 0 0.4589
1 0 1 0.0786
1 0 -1 0.0451
-1 0 0 0.0496
-1 0 1 0.0919
0 -1 0 0.4279
-1 0 -1 0.0369

loop_
_geom_angle_atom_site_label_1
_geom_angle_atom_site_label_2
_geom_angle_atom_site_label_3
_geom_angle
_geom_angle_site_symmetry_1
_geom_angle_site_symmetry_3
C4 N1 C13 119.52(14) . .
C8 N1 C4 120.44(14) . .
C8 N1 C13 120.04(15) . .
C1 C1 C2 116.52(19) 3 .
C1 C1 C5 121.36(18) 3 3
C2 C1 C5 122.11(15) . 3
C1 C2 H2 118.7 . .
C3 C2 C1 122.52(16) . .
C3 C2 H2 118.7 . .
C2 C3 H3 118.9 . .
C2 C3 C4 122.14(16) . .
C4 C3 H3 118.9 . .
N1 C4 C3 119.05(15) . .
N1 C4 C5 122.60(15) . .
C5 C4 C3 118.35(16) . .
C1 C5 C6 122.39(15) 3 .
C4 C5 C1 119.09(14) . 3
C4 C5 C6 118.50(15) . .
O1 C6 C5 124.67(17) . .
O1 C6 C7 119.05(15) . .
C7 C6 C5 116.28(16) . .
C8 C7 C6 121.76(15) . .
C8 C7 C12 119.57(18) . .
C12 C7 C6 118.65(18) . .
N1 C8 C7 119.67(16) . .
N1 C8 C9 121.77(18) . .
C7 C8 C9 118.55(18) . .
C8 C9 H9 120.1 . .
C10 C9 C8 119.9(2) . .
C10 C9 H9 120.1 . .
C9 C10 H10 119.2 . .
C9 C10 C11 121.6(2) . .
C11 C10 H10 119.2 . .
C10 C11 H11 120.4 . .
C12 C11 C10 119.2(2) . .
C12 C11 H11 120.4 . .
C7 C12 H12 119.4 . .
C11 C12 C7 121.2(2) . .
C11 C12 H12 119.4 . .
N1 C13 H13A 108.9 . .
N1 C13 H13B 108.9 . .
N1 C13 C14 113.24(15) . .
H13A C13 H13B 107.7 . .
C14 C13 H13A 108.9 . .
C14 C13 H13B 108.9 . .
C13 C14 H14A 109.1 . .
C13 C14 H14B 109.1 . .
C13 C14 C15 112.62(17) . .
H14A C14 H14B 107.8 . .
C15 C14 H14A 109.1 . .
C15 C14 H14B 109.1 . .
C14 C15 H15A 108.7 . .
C14 C15 H15B 108.7 . .
H15A C15 H15B 107.6 . .
C16 C15 C14 114.2(2) . .
C16 C15 H15A 108.7 . .
C16 C15 H15B 108.7 . .
C15 C16 H16A 108.0 . .
C15 C16 H16B 108.0 . .
H16A C16 H16B 107.3 . .
C17 C16 C15 117.1(3) . .
C17 C16 H16A 108.0 . .
C17 C16 H16B 108.0 . .
C16 C17 H17A 111.0 . .
C16 C17 H17B 111.0 . .
C16 C17 H17C 103.4 . .
C16 C17 H17D 103.4 . .
C16 C17 C18 103.6(4) . .
H17A C17 H17B 109.0 . .
H17C C17 H17D 105.2 . .
C18 C17 H17A 111.0 . .
C18 C17 H17B 111.0 . .
C18A C17 C16 135.0(6) . .
C18A C17 H17C 103.4 . .
C18A C17 H17D 103.4 . .
C17 C18 H18A 109.9 . .
C17 C18 H18B 109.9 . .
H18A C18 H18B 108.3 . .
C19 C18 C17 109.0(5) . .
C19 C18 H18A 109.9 . .
C19 C18 H18B 109.9 . .
C18 C19 H19A 110.1 . .
C18 C19 H19B 110.1 . .
H19A C19 H19B 108.4 . .
C20 C19 C18 108.0(6) . .
C20 C19 H19A 110.1 . .
C20 C19 H19B 110.1 . .
C19 C20 H20A 109.5 . .
C19 C20 H20B 109.5 . .
C19 C20 H20C 109.5 . .
H20A C20 H20B 109.5 . .
H20A C20 H20C 109.5 . .
H20B C20 H20C 109.5 . .
C17 C18A H18C 109.0 . .
C17 C18A H18D 109.0 . .
H18C C18A H18D 107.8 . .
C19A C18A C17 113.1(11) . .
C19A C18A H18C 109.0 . .
C19A C18A H18D 109.0 . .
C18A C19A H19C 108.6 . .
C18A C19A H19D 108.6 . .
C18A C19A C20A 114.8(14) . .
H19C C19A H19D 107.5 . .
C20A C19A H19C 108.6 . .
C20A C19A H19D 108.6 . .
C19A C20A H20D 109.5 . .
C19A C20A H20E 109.5 . .
C19A C20A H20F 109.5 . .
H20D C20A H20E 109.5 . .
H20D C20A H20F 109.5 . .
H20E C20A H20F 109.5 . .

loop_
_geom_bond_atom_site_label_1
_geom_bond_atom_site_label_2
_geom_bond_distance
_geom_bond_site_symmetry_2
O1 C6 1.244(2) .
N1 C4 1.391(2) .
N1 C8 1.386(2) .
N1 C13 1.480(2) .
C1 C1 1.416(3) 3
C1 C2 1.420(2) .
C1 C5 1.446(2) 3
C2 H2 0.9300 .
C2 C3 1.348(3) .
C3 H3 0.9300 .
C3 C4 1.417(2) .
C4 C5 1.404(2) .
C5 C1 1.446(2) 3
C5 C6 1.463(2) .
C6 C7 1.461(3) .
C7 C8 1.398(3) .
C7 C12 1.403(3) .
C8 C9 1.413(3) .
C9 H9 0.9300 .
C9 C10 1.371(3) .
C10 H10 0.9300 .
C10 C11 1.383(4) .
C11 H11 0.9300 .
C11 C12 1.363(3) .
C12 H12 0.9300 .
C13 H13A 0.9700 .
C13 H13B 0.9700 .
C13 C14 1.503(3) .
C14 H14A 0.9700 .
C14 H14B 0.9700 .
C14 C15 1.520(3) .
C15 H15A 0.9700 .
C15 H15B 0.9700 .
C15 C16 1.491(4) .
C16 H16A 0.9700 .
C16 H16B 0.9700 .
C16 C17 1.465(4) .
C17 H17A 0.9700 .
C17 H17B 0.9700 .
C17 H17C 0.9700 .
C17 H17D 0.9700 .
C17 C18 1.655(7) .
C17 C18A 1.410(11) .
C18 H18A 0.9700 .
C18 H18B 0.9700 .
C18 C19 1.522(9) .
C19 H19A 0.9700 .
C19 H19B 0.9700 .
C19 C20 1.509(12) .
C20 H20A 0.9600 .
C20 H20B 0.9600 .
C20 H20C 0.9600 .
C18A H18C 0.9700 .
C18A H18D 0.9700 .
C18A C19A 1.261(16) .
C19A H19C 0.9700 .
C19A H19D 0.9700 .
C19A C20A 1.592(19) .
C20A H20D 0.9600 .
C20A H20E 0.9600 .
C20A H20F 0.9600 .

loop_
_geom_torsion_atom_site_label_1
_geom_torsion_atom_site_label_2
_geom_torsion_atom_site_label_3
_geom_torsion_atom_site_label_4
_geom_torsion
_geom_torsion_site_symmetry_1
_geom_torsion_site_symmetry_4
O1 C6 C7 C8 174.02(17) . .
O1 C6 C7 C12 -4.6(3) . .
N1 C4 C5 C1 179.85(15) . 3
N1 C4 C5 C6 -1.5(3) . .
N1 C8 C9 C10 -177.9(2) . .
N1 C13 C14 C15 -173.60(17) . .
C1 C1 C2 C3 0.0(3) 3 .
C1 C2 C3 C4 -1.3(3) . .
C1 C5 C6 O1 5.5(3) 3 .
C1 C5 C6 C7 -173.86(14) 3 .
C2 C3 C4 N1 -178.78(18) . .
C2 C3 C4 C5 1.5(3) . .
C3 C4 C5 C1 -0.5(2) . 3
C3 C4 C5 C6 178.15(16) . .
C4 N1 C8 C7 7.2(3) . .
C4 N1 C8 C9 -173.31(17) . .
C4 N1 C13 C14 86.9(2) . .
C4 C5 C6 O1 -173.11(17) . .
C4 C5 C6 C7 7.6(2) . .
C5 C1 C2 C3 -178.95(18) 3 .
C5 C6 C7 C8 -6.6(2) . .
C5 C6 C7 C12 174.73(16) . .
C6 C7 C8 N1 -0.7(3) . .
C6 C7 C8 C9 179.81(17) . .
C6 C7 C12 C11 179.40(19) . .
C7 C8 C9 C10 1.5(3) . .
C8 N1 C4 C3 174.16(17) . .
C8 N1 C4 C5 -6.2(3) . .
C8 N1 C13 C14 -93.7(2) . .
C8 C7 C12 C11 0.7(3) . .
C8 C9 C10 C11 -0.7(4) . .
C9 C10 C11 C12 -0.2(4) . .
C10 C11 C12 C7 0.2(4) . .
C12 C7 C8 N1 177.95(17) . .
C12 C7 C8 C9 -1.5(3) . .
C13 N1 C4 C3 -6.5(3) . .
C13 N1 C4 C5 173.19(16) . .
C13 N1 C8 C7 -172.14(16) . .
C13 N1 C8 C9 7.3(3) . .
C13 C14 C15 C16 162.2(2) . .
C14 C15 C16 C17 -178.5(2) . .
C15 C16 C17 C18 173.3(3) . .
C15 C16 C17 C18A -168.4(7) . .
C16 C17 C18 C19 173.5(5) . .
C16 C17 C18A C19A -67.6(13) . .
C17 C18 C19 C20 179.3(7) . .
C17 C18A C19A C20A -173.8(10) . .
